data_7021688
loop_
_publ_author_name
'Kober, Ewa'
'Janas, Zofia'
'Nerkowski, Tomasz'
'Jerzykiewicz, Lucjan B.'

_publ_section_title
;
 Magnesium, zinc and aluminium complexes supported by tripodal
 diaminebis(aryloxido) ligands: synthesis, solid state and solution
 structure.
;
_journal_issue 30
_journal_name_full 'Dalton transactions (Cambridge, England : 2003)'
_journal_page_first 10847
_journal_page_last 10854
_journal_paper_doi 10.1039/c3dt50938a
_journal_volume 42
_journal_year 2013
_chemical_formula_moiety 'C34 H56 N2 O2'
_chemical_formula_sum 'C34 H56 N2 O2'
_chemical_formula_weight 524.81
_chemical_name_systematic
;
?
;
_space_group_IT_number 29
_symmetry_cell_setting orthorhombic
_symmetry_Int_Tables_number 29
_symmetry_space_group_name_Hall 'P 2c -2ac'
_symmetry_space_group_name_H-M 'P c a 21'
_atom_sites_solution_hydrogens geom
_atom_sites_solution_primary direct
_atom_sites_solution_secondary difmap
_audit_creation_method SHELXL-97
_cell_angle_alpha 90.00
_cell_angle_beta 90.00
_cell_angle_gamma 90.00
_cell_formula_units_Z 8
_cell_length_a 12.115(3)
_cell_length_b 7.744(2)
_cell_length_c 69.22(2)
_cell_measurement_reflns_used 4845
_cell_measurement_temperature 100(2)
_cell_measurement_theta_max 77.1618
_cell_measurement_theta_min 1.9130
_cell_volume 6494(3)
_computing_cell_refinement 'CrysAlisRED (Oxford Diffraction, 2007)'
_computing_data_collection 'CrysAlisCCD (Oxford Diffraction, 2007)'
_computing_data_reduction CrysAlisRED
_computing_molecular_graphics 'XP in SHELXTL (Sheldrick, 2008)'
_computing_publication_material SHELXL97
_computing_structure_refinement 'SHELXL97 (Sheldrick, 2008)'
_computing_structure_solution 'SHELXS97 (Sheldrick, 2008)'
_diffrn_ambient_temperature 100(2)
_diffrn_measured_fraction_theta_full 0.942
_diffrn_measured_fraction_theta_max 0.915
_diffrn_measurement_device_type 'Xcalibur PX with Onyx CCD'
_diffrn_measurement_method '/w and /f'
_diffrn_radiation_monochromator graphite
_diffrn_radiation_source 'fine-focus sealed tube'
_diffrn_radiation_type CuK\a
_diffrn_radiation_wavelength 1.54180
_diffrn_reflns_av_R_equivalents 0.0813
_diffrn_reflns_av_sigmaI/netI 0.0923
_diffrn_reflns_limit_h_max 15
_diffrn_reflns_limit_h_min -11
_diffrn_reflns_limit_k_max 8
_diffrn_reflns_limit_k_min -9
_diffrn_reflns_limit_l_max 87
_diffrn_reflns_limit_l_min -71
_diffrn_reflns_number 30042
_diffrn_reflns_theta_full 67.00
_diffrn_reflns_theta_max 77.29
_diffrn_reflns_theta_min 2.55
_exptl_absorpt_coefficient_mu 0.499
_exptl_absorpt_correction_T_max 0.987
_exptl_absorpt_correction_T_min 0.882
_exptl_absorpt_correction_type analytical
_exptl_absorpt_process_details
;
CrysAlis PRO (2011). Oxford Diffraction
;
_exptl_crystal_colour colourless
_exptl_crystal_density_diffrn 1.074
_exptl_crystal_density_method 'not measured'
_exptl_crystal_description plate
_exptl_crystal_F_000 2320
_exptl_crystal_size_max 0.28
_exptl_crystal_size_mid 0.18
_exptl_crystal_size_min 0.02
_refine_diff_density_max 0.576
_refine_diff_density_min -0.401
_refine_diff_density_rms 0.062
_refine_ls_abs_structure_details 'Flack H D (1983), Acta Cryst. A39, 876-881'
_refine_ls_abs_structure_Flack 0.1(4)
_refine_ls_extinction_method none
_refine_ls_goodness_of_fit_ref 1.066
_refine_ls_hydrogen_treatment constr
_refine_ls_matrix_type full
_refine_ls_number_parameters 687
_refine_ls_number_reflns 10775
_refine_ls_number_restraints 19
_refine_ls_restrained_S_all 1.069
_refine_ls_R_factor_all 0.1161
_refine_ls_R_factor_gt 0.0791
_refine_ls_shift/su_max 0.000
_refine_ls_shift/su_mean 0.000
_refine_ls_structure_factor_coef Fsqd
_refine_ls_weighting_details 'calc w=1/[\s^2^(Fo^2^)+(0.0900P)^2^+0.0000P] where P=(Fo^2^+2Fc^2^)/3'
_refine_ls_weighting_scheme calc
_refine_ls_wR_factor_gt 0.1854
_refine_ls_wR_factor_ref 0.2024
_reflns_number_gt 6622
_reflns_number_total 10775
_reflns_threshold_expression >2sigma(I)
_cod_data_source_file c3dt50938a.txt
_cod_data_source_block ek51a
_cod_original_sg_symbol_H-M Pca2(1)
_cod_database_code 7021688

loop_
_symmetry_equiv_pos_as_xyz
'x, y, z'
'-x, -y, z+1/2'
'x+1/2, -y, z'
'-x+1/2, y, z+1/2'

loop_
_atom_site_label
_atom_site_type_symbol
_atom_site_fract_x
_atom_site_fract_y
_atom_site_fract_z
_atom_site_U_iso_or_equiv
_atom_site_adp_type
_atom_site_occupancy
_atom_site_symmetry_multiplicity
_atom_site_calc_flag
_atom_site_refinement_flags
_atom_site_disorder_assembly
_atom_site_disorder_group
O11A O 0.1320(2) -0.1486(5) 0.64242(6) 0.0275(9) Uani 1 1 d . . .
H11A H 0.1753 -0.2160 0.6482 0.041 Uiso 1 1 calc R . .
C11A C 0.1904(5) -0.0241(7) 0.63360(11) 0.0223(14) Uani 1 1 d . . .
C12A C 0.3015(5) 0.0054(6) 0.63684(12) 0.0190(16) Uani 1 1 d . . .
C13A C 0.3574(4) 0.1353(6) 0.62682(8) 0.0221(11) Uani 1 1 d . . .
H13A H 0.4339 0.1517 0.6292 0.027 Uiso 1 1 calc R . .
C14A C 0.3047(4) 0.2428(7) 0.61331(8) 0.0253(11) Uani 1 1 d . . .
C15A C 0.1915(4) 0.2121(7) 0.61088(8) 0.0264(12) Uani 1 1 d . . .
H15A H 0.1512 0.2819 0.6021 0.032 Uiso 1 1 calc R . .
C16A C 0.1375(4) 0.0854(7) 0.62071(8) 0.0264(12) Uani 1 1 d . . .
H16A H 0.0605 0.0714 0.6187 0.032 Uiso 1 1 calc R . .
C17A C 0.3675(4) 0.3811(6) 0.60177(8) 0.0259(12) Uani 1 1 d . . .
C18A C 0.4656(4) 0.3034(8) 0.59055(9) 0.0344(13) Uani 1 1 d . . .
H18A H 0.5148 0.2519 0.6004 0.041 Uiso 1 1 calc R . .
H18B H 0.5063 0.4029 0.5850 0.041 Uiso 1 1 calc R . .
C19A C 0.4573(6) 0.1685(9) 0.57409(10) 0.0465(17) Uani 1 1 d . . .
C20A C 0.4005(12) 0.2445(13) 0.55653(14) 0.145(6) Uani 1 1 d . . .
H20A H 0.4187 0.1756 0.5451 0.217 Uiso 1 1 calc R . .
H20B H 0.4255 0.3636 0.5546 0.217 Uiso 1 1 calc R . .
H20C H 0.3204 0.2435 0.5585 0.217 Uiso 1 1 calc R . .
C21A C 0.3969(7) 0.0039(8) 0.57988(13) 0.037(2) Uani 1 1 d . . .
H21A H 0.3269 0.0339 0.5861 0.056 Uiso 1 1 calc R . .
H21B H 0.4428 -0.0624 0.5889 0.056 Uiso 1 1 calc R . .
H21C H 0.3822 -0.0657 0.5683 0.056 Uiso 1 1 calc R . .
C22A C 0.5776(7) 0.1190(11) 0.56891(15) 0.086(3) Uani 1 1 d . . .
H22A H 0.6119 0.0603 0.5799 0.129 Uiso 1 1 calc R . .
H22B H 0.6196 0.2237 0.5658 0.129 Uiso 1 1 calc R . .
H22C H 0.5775 0.0418 0.5577 0.129 Uiso 1 1 calc R . .
C23A C 0.4203(6) 0.5027(8) 0.61614(14) 0.041(2) Uiso 1 1 d . . .
H23A H 0.3627 0.5655 0.6232 0.062 Uiso 1 1 calc R . .
H23B H 0.4676 0.5850 0.6093 0.062 Uiso 1 1 calc R . .
H23C H 0.4650 0.4363 0.6253 0.062 Uiso 1 1 calc R . .
C24A C 0.2933(7) 0.4886(8) 0.59010(16) 0.056(3) Uani 1 1 d . . .
H24A H 0.2526 0.4153 0.5810 0.084 Uiso 1 1 calc R . .
H24B H 0.3367 0.5737 0.5829 0.084 Uiso 1 1 calc R . .
H24C H 0.2411 0.5484 0.5986 0.084 Uiso 1 1 calc R . .
C25A C 0.3664(4) -0.1096(6) 0.65044(7) 0.0226(11) Uani 1 1 d . . .
H25A H 0.3585 -0.2313 0.6463 0.027 Uiso 1 1 calc R . .
H25B H 0.4455 -0.0789 0.6497 0.027 Uiso 1 1 calc R . .
C26A C 0.3758(4) 0.0635(7) 0.67905(8) 0.0215(11) Uani 1 1 d . . .
H26A H 0.3691 0.1585 0.6696 0.026 Uiso 1 1 calc R . .
H26B H 0.4553 0.0444 0.6815 0.026 Uiso 1 1 calc R . .
C27A C 0.3213(4) 0.1180(7) 0.69762(9) 0.0266(12) Uani 1 1 d . . .
C28A C 0.2046(4) 0.1218(7) 0.69874(8) 0.0254(12) Uani 1 1 d . . .
O12A O 0.1420(3) 0.0614(5) 0.68393(6) 0.0276(8) Uani 1 1 d . . .
H12A H 0.1827 0.0126 0.6758 0.041 Uiso 1 1 calc R . .
C29A C 0.1535(4) 0.1882(7) 0.71489(9) 0.0333(13) Uani 1 1 d . . .
H29A H 0.0752 0.1917 0.7156 0.040 Uiso 1 1 calc R . .
C30A C 0.2170(5) 0.2502(7) 0.73016(9) 0.0360(13) Uani 1 1 d . . .
H30A H 0.1813 0.2994 0.7411 0.043 Uiso 1 1 calc R . .
C31A C 0.3309(5) 0.2417(7) 0.72977(9) 0.0345(13) Uani 1 1 d . . .
C32A C 0.3795(4) 0.1759(7) 0.71338(9) 0.0292(12) Uani 1 1 d . . .
H32A H 0.4578 0.1701 0.7129 0.035 Uiso 1 1 calc R . .
C33A C 0.4010(6) 0.3029(9) 0.74719(10) 0.0454(16) Uani 1 1 d . . .
C34A C 0.4815(7) 0.4370(12) 0.74012(14) 0.078(2) Uiso 1 1 d . . .
H34A H 0.5267 0.4774 0.7510 0.117 Uiso 1 1 calc R . .
H34B H 0.4408 0.5346 0.7346 0.117 Uiso 1 1 calc R . .
H34C H 0.5293 0.3862 0.7302 0.117 Uiso 1 1 calc R . .
C35A C 0.3249(7) 0.4054(11) 0.76181(12) 0.073(3) Uani 1 1 d . . .
H35A H 0.2650 0.3301 0.7662 0.110 Uiso 1 1 calc R . .
H35B H 0.2936 0.5066 0.7553 0.110 Uiso 1 1 calc R . .
H35C H 0.3688 0.4429 0.7729 0.110 Uiso 1 1 calc R . .
C36A C 0.4624(6) 0.1565(11) 0.75687(11) 0.065(2) Uani 1 1 d . . .
H36A H 0.5154 0.2109 0.7659 0.078 Uiso 1 1 d R . .
H36B H 0.5069 0.1029 0.7465 0.078 Uiso 1 1 d R . .
C37A C 0.4064(6) 0.0035(8) 0.76825(13) 0.0477(19) Uani 1 1 d . . .
C38A C 0.3567(10) 0.0425(15) 0.78685(17) 0.109(4) Uani 1 1 d . . .
H38A H 0.2811 0.0831 0.7847 0.164 Uiso 1 1 d R . .
H38B H 0.3991 0.1321 0.7935 0.164 Uiso 1 1 d R . .
H38C H 0.3552 -0.0626 0.7947 0.164 Uiso 1 1 d R . .
C39A C 0.3325(7) -0.0946(9) 0.75463(15) 0.081(3) Uani 1 1 d . . .
H39A H 0.2642 -0.0295 0.7526 0.121 Uiso 1 1 calc R . .
H39B H 0.3150 -0.2077 0.7602 0.121 Uiso 1 1 calc R . .
H39C H 0.3704 -0.1106 0.7422 0.121 Uiso 1 1 calc R . .
C40A C 0.5074(7) -0.1122(14) 0.77214(13) 0.090(3) Uani 1 1 d . . .
H40A H 0.4840 -0.2162 0.7791 0.135 Uiso 1 1 calc R . .
H40B H 0.5612 -0.0487 0.7800 0.135 Uiso 1 1 calc R . .
H40C H 0.5413 -0.1454 0.7598 0.135 Uiso 1 1 calc R . .
N11A N 0.3288(3) -0.0933(5) 0.67069(7) 0.0205(9) Uani 1 1 d . . .
C41A C 0.3598(4) -0.2456(6) 0.68234(8) 0.0219(10) Uani 1 1 d . . .
H41A H 0.3353 -0.2270 0.6958 0.026 Uiso 1 1 calc R . .
H41B H 0.4412 -0.2560 0.6824 0.026 Uiso 1 1 calc R . .
C42A C 0.3109(4) -0.4134(7) 0.67506(8) 0.0254(12) Uani 1 1 d . . .
H42A H 0.3559 -0.4556 0.6641 0.031 Uiso 1 1 calc R . .
H42B H 0.3151 -0.5008 0.6855 0.031 Uiso 1 1 calc R . .
N12A N 0.1956(3) -0.3971(5) 0.66874(7) 0.0247(10) Uani 1 1 d . . .
C43A C 0.1216(4) -0.3759(7) 0.68533(9) 0.0327(13) Uani 1 1 d . . .
H43A H 0.1224 -0.4813 0.6932 0.049 Uiso 1 1 calc R . .
H43B H 0.0463 -0.3542 0.6807 0.049 Uiso 1 1 calc R . .
H43C H 0.1464 -0.2781 0.6932 0.049 Uiso 1 1 calc R . .
C44A C 0.1613(4) -0.5502(8) 0.65784(9) 0.0287(12) Uani 1 1 d . . .
H44A H 0.2152 -0.5737 0.6476 0.043 Uiso 1 1 calc R . .
H44B H 0.0887 -0.5296 0.6521 0.043 Uiso 1 1 calc R . .
H44C H 0.1572 -0.6497 0.6666 0.043 Uiso 1 1 calc R . .
O11B O 1.1156(3) 0.6503(5) 0.44595(6) 0.0287(9) Uani 1 1 d . . .
H11B H 1.0987 0.6580 0.4342 0.043 Uiso 1 1 calc R . .
C11B C 1.0537(5) 0.5231(7) 0.45446(11) 0.0204(14) Uani 1 1 d . . .
C12B C 0.9401(5) 0.4951(6) 0.45128(12) 0.0212(17) Uani 1 1 d . . .
C13B C 0.8899(4) 0.3610(6) 0.46157(7) 0.0192(10) Uani 1 1 d . . .
H13B H 0.8139 0.3388 0.4592 0.023 Uiso 1 1 calc R . .
C14B C 0.9448(4) 0.2566(7) 0.47523(8) 0.0238(11) Uani 1 1 d . . .
C15B C 1.0560(4) 0.2895(7) 0.47768(8) 0.0254(12) Uani 1 1 d . . .
H15B H 1.0959 0.2223 0.4868 0.030 Uiso 1 1 calc R . .
C16B C 1.1121(4) 0.4168(6) 0.46740(8) 0.0249(11) Uani 1 1 d . . .
H16B H 1.1894 0.4317 0.4691 0.030 Uiso 1 1 calc R . .
C17B C 0.8800(4) 0.1204(7) 0.48626(9) 0.0275(12) Uani 1 1 d . . .
C18B C 0.7815(4) 0.1986(8) 0.49775(9) 0.0330(13) Uani 1 1 d . . .
H18C H 0.7322 0.2515 0.4880 0.040 Uiso 1 1 calc R . .
H18D H 0.7406 0.0991 0.5032 0.040 Uiso 1 1 calc R . .
C19B C 0.7908(6) 0.3316(9) 0.51430(10) 0.0452(16) Uani 1 1 d . . .
C20B C 0.8354(7) 0.2556(12) 0.53270(10) 0.069(2) Uani 1 1 d . . .
H20D H 0.9156 0.2417 0.5316 0.104 Uiso 1 1 calc R . .
H20E H 0.8012 0.1428 0.5350 0.104 Uiso 1 1 calc R . .
H20F H 0.8185 0.3329 0.5435 0.104 Uiso 1 1 calc R . .
C21B C 0.6676(6) 0.3799(11) 0.51893(13) 0.064(2) Uani 1 1 d . . .
H21D H 0.6265 0.2751 0.5223 0.097 Uiso 1 1 calc R . .
H21E H 0.6339 0.4342 0.5076 0.097 Uiso 1 1 calc R . .
H21F H 0.6655 0.4607 0.5298 0.097 Uiso 1 1 calc R . .
C22B C 0.8497(7) 0.4952(8) 0.50816(15) 0.046(3) Uani 1 1 d . . .
H22D H 0.8341 0.5873 0.5175 0.069 Uiso 1 1 calc R . .
H22E H 0.8237 0.5302 0.4953 0.069 Uiso 1 1 calc R . .
H22F H 0.9294 0.4741 0.5077 0.069 Uiso 1 1 calc R . .
C23B C 0.8247(9) -0.0021(9) 0.47122(16) 0.067(3) Uani 1 1 d . . .
H23D H 0.7721 0.0637 0.4634 0.100 Uiso 1 1 calc R . .
H23E H 0.7857 -0.0949 0.4780 0.100 Uiso 1 1 calc R . .
H23F H 0.8815 -0.0519 0.4628 0.100 Uiso 1 1 calc R . .
C24B C 0.9557(7) 0.0145(8) 0.50030(14) 0.042(2) Uani 1 1 d . . .
H24D H 1.0051 -0.0596 0.4928 0.063 Uiso 1 1 calc R . .
H24E H 0.9096 -0.0573 0.5087 0.063 Uiso 1 1 calc R . .
H24F H 0.9995 0.0941 0.5082 0.063 Uiso 1 1 calc R . .
C25B C 0.8804(4) 0.6088(6) 0.43782(7) 0.0218(11) Uani 1 1 d . . .
H25C H 0.8895 0.7301 0.4421 0.026 Uiso 1 1 calc R . .
H25D H 0.8008 0.5808 0.4383 0.026 Uiso 1 1 calc R . .
C26B C 0.8733(3) 0.4308(6) 0.40937(8) 0.0186(10) Uani 1 1 d . . .
H26C H 0.7937 0.4471 0.4067 0.022 Uiso 1 1 calc R . .
H26D H 0.8808 0.3366 0.4189 0.022 Uiso 1 1 calc R . .
C27B C 0.9312(4) 0.3785(6) 0.39078(8) 0.0218(11) Uani 1 1 d . . .
C28B C 1.0442(4) 0.3834(7) 0.38955(8) 0.0255(12) Uani 1 1 d . . .
O12B O 1.1092(3) 0.4471(6) 0.40409(6) 0.0308(9) Uani 1 1 d . . .
H12B H 1.0712 0.5105 0.4113 0.046 Uiso 1 1 calc R . .
C29B C 1.0975(5) 0.3189(8) 0.37299(10) 0.0376(15) Uani 1 1 d . . .
H29B H 1.1755 0.3264 0.3719 0.045 Uiso 1 1 calc R . .
C30B C 1.0367(5) 0.2449(8) 0.35835(10) 0.0450(16) Uani 1 1 d . A .
H30B H 1.0742 0.1940 0.3477 0.054 Uiso 1 1 calc R . .
C31B C 0.9205(5) 0.2426(8) 0.35872(8) 0.0380(14) Uani 1 1 d D . .
C32B C 0.8703(4) 0.3123(7) 0.37536(8) 0.0283(12) Uani 1 1 d . A .
H32B H 0.7920 0.3143 0.3761 0.034 Uiso 1 1 calc R . .
C33B C 0.8658(10) 0.1586(13) 0.34196(14) 0.026(3) Uiso 0.50 1 d PD A 1
C34B C 0.9389(8) 0.0735(14) 0.32742(16) 0.029(2) Uiso 0.50 1 d PD A 1
H34D H 0.9844 -0.0140 0.3338 0.044 Uiso 0.50 1 calc PR A 1
H34E H 0.9868 0.1604 0.3214 0.044 Uiso 0.50 1 calc PR A 1
H34F H 0.8935 0.0185 0.3174 0.044 Uiso 0.50 1 calc PR A 1
C35B C 0.7886(9) 0.0238(14) 0.35159(17) 0.036(3) Uiso 0.50 1 d PD A 1
H35D H 0.8332 -0.0644 0.3581 0.054 Uiso 0.50 1 calc PR A 1
H35E H 0.7426 -0.0310 0.3417 0.054 Uiso 0.50 1 calc PR A 1
H35F H 0.7413 0.0815 0.3611 0.054 Uiso 0.50 1 calc PR A 1
C36B C 0.7863(7) 0.3011(12) 0.33282(15) 0.023(2) Uiso 0.50 1 d PD A 1
H36C H 0.7349 0.2403 0.3240 0.028 Uiso 0.50 1 calc PR A 1
H36D H 0.7411 0.3485 0.3435 0.028 Uiso 0.50 1 calc PR A 1
C37B C 0.8332(12) 0.4539(17) 0.3217(2) 0.041(6) Uiso 0.50 1 d PD A 1
C38B C 0.9265(9) 0.5541(16) 0.33048(18) 0.037(3) Uiso 0.50 1 d PD A 1
H38D H 0.9048 0.5959 0.3433 0.056 Uiso 0.50 1 calc PR A 1
H38E H 0.9444 0.6527 0.3222 0.056 Uiso 0.50 1 calc PR A 1
H38F H 0.9914 0.4793 0.3317 0.056 Uiso 0.50 1 calc PR A 1
C39B C 0.7384(10) 0.5806(17) 0.3173(2) 0.046(3) Uiso 0.50 1 d PD A 1
H39D H 0.7105 0.6294 0.3294 0.069 Uiso 0.50 1 calc PR A 1
H39E H 0.6787 0.5190 0.3107 0.069 Uiso 0.50 1 calc PR A 1
H39F H 0.7657 0.6738 0.3090 0.069 Uiso 0.50 1 calc PR A 1
C40B C 0.8720(9) 0.3963(17) 0.30101(16) 0.038(3) Uiso 0.50 1 d PD A 1
H40D H 0.8119 0.3345 0.2945 0.057 Uiso 0.50 1 calc PR A 1
H40E H 0.9363 0.3201 0.3022 0.057 Uiso 0.50 1 calc PR A 1
H40F H 0.8920 0.4985 0.2934 0.057 Uiso 0.50 1 calc PR A 1
C33C C 0.8343(10) 0.1829(16) 0.34289(16) 0.038(3) Uiso 0.50 1 d PD A 2
C34C C 0.8555(10) -0.0082(15) 0.3405(2) 0.049(3) Uiso 0.50 1 d PD A 2
H34G H 0.8102 -0.0528 0.3298 0.074 Uiso 0.50 1 calc PR A 2
H34H H 0.8362 -0.0687 0.3524 0.074 Uiso 0.50 1 calc PR A 2
H34I H 0.9337 -0.0271 0.3375 0.074 Uiso 0.50 1 calc PR A 2
C35C C 0.7049(9) 0.1941(18) 0.34712(19) 0.051(3) Uiso 0.50 1 d PD A 2
H35G H 0.6841 0.3147 0.3494 0.076 Uiso 0.50 1 calc PR A 2
H35H H 0.6872 0.1250 0.3586 0.076 Uiso 0.50 1 calc PR A 2
H35I H 0.6640 0.1495 0.3360 0.076 Uiso 0.50 1 calc PR A 2
C36C C 0.8529(9) 0.2652(14) 0.32258(16) 0.040(3) Uiso 0.50 1 d PD A 2
H36E H 0.9322 0.2511 0.3195 0.048 Uiso 0.50 1 calc PR A 2
H36F H 0.8116 0.1937 0.3132 0.048 Uiso 0.50 1 calc PR A 2
C37C C 0.8240(11) 0.4509(16) 0.3184(2) 0.035(5) Uiso 0.50 1 d PD A 2
C38C C 0.8668(12) 0.5783(19) 0.3325(2) 0.061(4) Uiso 0.50 1 d PD A 2
H38G H 0.9070 0.5179 0.3427 0.092 Uiso 0.50 1 calc PR A 2
H38H H 0.8051 0.6427 0.3381 0.092 Uiso 0.50 1 calc PR A 2
H38I H 0.9168 0.6586 0.3259 0.092 Uiso 0.50 1 calc PR A 2
C39C C 0.7016(10) 0.4893(19) 0.3154(2) 0.052(3) Uiso 0.50 1 d PD A 2
H39G H 0.6622 0.4739 0.3277 0.078 Uiso 0.50 1 calc PR A 2
H39H H 0.6713 0.4101 0.3057 0.078 Uiso 0.50 1 calc PR A 2
H39I H 0.6926 0.6086 0.3110 0.078 Uiso 0.50 1 calc PR A 2
C40C C 0.8861(17) 0.479(2) 0.2989(3) 0.073(6) Uiso 0.50 1 d PD A 2
H40G H 0.8427 0.4299 0.2883 0.109 Uiso 0.50 1 calc PR A 2
H40H H 0.9583 0.4224 0.2994 0.109 Uiso 0.50 1 calc PR A 2
H40I H 0.8963 0.6032 0.2967 0.109 Uiso 0.50 1 calc PR A 2
N11B N 0.9193(3) 0.5928(5) 0.41767(6) 0.0193(9) Uani 1 1 d . . .
C41B C 0.8872(4) 0.7432(7) 0.40549(8) 0.0270(11) Uani 1 1 d . . .
H41C H 0.8057 0.7519 0.4051 0.032 Uiso 1 1 calc R . .
H41D H 0.9136 0.7244 0.3921 0.032 Uiso 1 1 calc R . .
C42B C 0.9351(4) 0.9124(6) 0.41321(8) 0.0241(12) Uani 1 1 d . . .
H42C H 0.9299 1.0015 0.4030 0.029 Uiso 1 1 calc R . .
H42D H 0.8898 0.9516 0.4243 0.029 Uiso 1 1 calc R . .
N12B N 1.0515(3) 0.8980(6) 0.41949(7) 0.0243(9) Uani 1 1 d . . .
C43B C 1.0824(4) 1.0521(8) 0.43051(10) 0.0321(14) Uani 1 1 d . . .
H43D H 1.0700 1.1552 0.4226 0.048 Uiso 1 1 calc R . .
H43E H 1.1605 1.0452 0.4341 0.048 Uiso 1 1 calc R . .
H43F H 1.0372 1.0591 0.4422 0.048 Uiso 1 1 calc R . .
C44B C 1.1248(4) 0.8802(7) 0.40281(9) 0.0292(12) Uani 1 1 d . . .
H44D H 1.1057 0.7750 0.3957 0.044 Uiso 1 1 calc R . .
H44E H 1.2015 0.8728 0.4072 0.044 Uiso 1 1 calc R . .
H44F H 1.1163 0.9807 0.3943 0.044 Uiso 1 1 calc R . .

loop_
_atom_site_aniso_label
_atom_site_aniso_U_11
_atom_site_aniso_U_22
_atom_site_aniso_U_33
_atom_site_aniso_U_23
_atom_site_aniso_U_13
_atom_site_aniso_U_12
O11A 0.0131(16) 0.025(2) 0.044(2) 0.0118(17) -0.0026(14) -0.0056(13)
C11A 0.019(3) 0.016(3) 0.032(4) -0.006(2) 0.005(2) -0.0085(19)
C12A 0.018(3) 0.013(3) 0.025(4) -0.0040(19) -0.002(3) 0.0000(15)
C13A 0.017(2) 0.021(3) 0.028(3) -0.003(2) 0.0037(18) -0.0017(17)
C14A 0.023(2) 0.025(3) 0.028(3) 0.000(2) 0.000(2) -0.0012(19)
C15A 0.016(2) 0.025(3) 0.038(3) 0.002(2) 0.001(2) -0.0003(17)
C16A 0.010(2) 0.034(3) 0.035(3) 0.005(3) 0.0019(18) -0.0060(18)
C17A 0.022(2) 0.015(3) 0.040(3) -0.001(2) 0.002(2) -0.0032(18)
C18A 0.037(3) 0.028(3) 0.037(4) 0.003(3) 0.009(2) -0.006(2)
C19A 0.064(4) 0.041(4) 0.034(4) -0.003(3) 0.009(3) 0.005(3)
C20A 0.319(17) 0.061(7) 0.054(7) -0.018(5) -0.083(9) 0.052(9)
C21A 0.050(5) 0.034(5) 0.028(5) -0.016(3) -0.001(4) 0.001(2)
C22A 0.087(6) 0.052(5) 0.119(9) -0.010(5) 0.066(6) 0.005(4)
C24A 0.032(4) 0.033(5) 0.103(8) 0.035(4) 0.013(4) 0.000(2)
C25A 0.023(2) 0.017(3) 0.028(3) -0.002(2) 0.0030(19) -0.0006(17)
C26A 0.017(2) 0.015(3) 0.032(3) -0.003(2) -0.0001(18) -0.0026(18)
C27A 0.025(3) 0.014(3) 0.040(3) 0.003(2) 0.001(2) 0.0069(18)
C28A 0.019(2) 0.021(3) 0.036(3) 0.004(2) 0.001(2) -0.0024(18)
O12A 0.0144(16) 0.029(2) 0.039(3) -0.001(2) 0.0011(15) 0.0016(15)
C29A 0.032(3) 0.023(3) 0.044(4) 0.003(3) 0.015(2) 0.009(2)
C30A 0.055(4) 0.018(3) 0.034(4) -0.002(3) 0.016(3) 0.001(2)
C31A 0.054(3) 0.018(3) 0.031(3) -0.001(3) 0.002(2) -0.011(2)
C32A 0.027(3) 0.023(3) 0.038(3) -0.001(3) -0.001(2) -0.0065(19)
C33A 0.065(4) 0.036(4) 0.035(4) -0.016(3) 0.009(3) -0.020(3)
C35A 0.105(6) 0.057(5) 0.058(5) -0.031(4) 0.009(4) -0.011(4)
C36A 0.053(4) 0.086(6) 0.057(5) -0.021(4) -0.006(3) -0.010(4)
C37A 0.045(4) 0.033(4) 0.065(5) 0.008(3) 0.002(3) 0.007(2)
C38A 0.113(8) 0.108(8) 0.106(9) 0.014(7) 0.066(7) 0.006(7)
C39A 0.076(5) 0.030(4) 0.137(9) 0.026(5) -0.039(5) -0.012(3)
C40A 0.072(6) 0.128(9) 0.069(6) -0.014(6) -0.014(4) 0.055(6)
N11A 0.0143(19) 0.016(2) 0.031(3) 0.0004(19) -0.0023(16) -0.0013(14)
C41A 0.021(2) 0.015(2) 0.029(3) 0.003(2) -0.0043(18) 0.0043(17)
C42A 0.023(2) 0.018(3) 0.035(3) 0.002(2) -0.002(2) 0.0033(18)
N12A 0.020(2) 0.016(2) 0.038(3) 0.003(2) -0.0006(17) -0.0082(15)
C43A 0.028(3) 0.025(3) 0.046(4) 0.006(3) 0.011(2) 0.002(2)
C44A 0.037(3) 0.016(3) 0.033(4) 0.000(3) -0.002(2) -0.011(2)
O11B 0.0225(17) 0.029(2) 0.034(2) 0.0075(18) 0.0001(15) -0.0074(14)
C11B 0.021(3) 0.011(3) 0.030(4) 0.001(2) -0.003(2) 0.0039(18)
C12B 0.010(3) 0.024(4) 0.029(4) -0.004(2) 0.004(3) -0.0009(15)
C13B 0.017(2) 0.012(2) 0.028(3) -0.004(2) 0.0009(18) 0.0006(16)
C14B 0.019(2) 0.018(3) 0.035(3) -0.006(2) 0.003(2) 0.0030(17)
C15B 0.020(2) 0.029(3) 0.027(3) 0.000(2) 0.0002(19) 0.0000(18)
C16B 0.021(2) 0.020(3) 0.034(3) 0.000(2) -0.003(2) -0.0022(17)
C17B 0.027(3) 0.017(3) 0.038(3) 0.003(2) 0.005(2) -0.0001(18)
C18B 0.030(3) 0.034(3) 0.035(4) 0.008(3) 0.009(2) -0.005(2)
C19B 0.062(4) 0.030(4) 0.044(4) 0.008(3) 0.009(3) 0.005(3)
C20B 0.105(6) 0.070(6) 0.033(4) -0.005(4) -0.001(4) 0.016(5)
C21B 0.065(5) 0.053(5) 0.076(6) -0.012(4) 0.029(4) 0.001(4)
C22B 0.040(5) 0.051(6) 0.047(7) -0.020(3) 0.009(4) 0.002(3)
C23B 0.105(7) 0.042(5) 0.053(5) -0.016(3) 0.035(4) -0.040(4)
C24B 0.044(5) 0.032(4) 0.050(5) 0.015(3) 0.008(4) 0.007(2)
C25B 0.020(2) 0.017(3) 0.029(3) -0.005(2) -0.0004(18) 0.0043(17)
C26B 0.012(2) 0.012(3) 0.032(3) -0.002(2) -0.0002(18) -0.0017(17)
C27B 0.019(2) 0.014(3) 0.032(3) -0.003(2) 0.0037(19) -0.0040(17)
C28B 0.022(2) 0.018(3) 0.037(3) 0.000(2) 0.005(2) 0.0007(18)
O12B 0.0177(18) 0.027(2) 0.048(3) -0.003(2) 0.0010(16) -0.0033(16)
C29B 0.037(3) 0.025(3) 0.050(4) 0.000(3) 0.019(3) 0.003(2)
C30B 0.059(4) 0.026(3) 0.050(4) -0.005(3) 0.018(3) -0.007(3)
C31B 0.065(4) 0.025(3) 0.024(3) -0.003(3) 0.008(3) -0.009(3)
C32B 0.038(3) 0.013(3) 0.034(3) -0.001(2) -0.002(2) -0.006(2)
N11B 0.019(2) 0.014(2) 0.025(2) -0.0009(19) -0.0001(16) -0.0015(14)
C41B 0.023(2) 0.021(3) 0.037(3) 0.003(2) -0.003(2) 0.0028(19)
C42B 0.014(2) 0.018(3) 0.040(3) 0.008(2) -0.0010(19) 0.0005(16)
N12B 0.018(2) 0.023(2) 0.031(3) -0.003(2) 0.0023(17) 0.0014(15)
C43B 0.021(2) 0.023(3) 0.053(4) -0.002(3) -0.002(2) 0.007(2)
C44B 0.030(3) 0.018(3) 0.040(4) -0.003(2) 0.005(2) 0.003(2)

loop_
_atom_type_symbol
_atom_type_description
_atom_type_scat_dispersion_real
_atom_type_scat_dispersion_imag
_atom_type_scat_source
C C 0.0181 0.0091 'International Tables Vol C Tables 4.2.6.8 and 6.1.1.4'
H H 0.0000 0.0000 'International Tables Vol C Tables 4.2.6.8 and 6.1.1.4'
N N 0.0311 0.0180 'International Tables Vol C Tables 4.2.6.8 and 6.1.1.4'
O O 0.0492 0.0322 'International Tables Vol C Tables 4.2.6.8 and 6.1.1.4'

loop_
_geom_angle_atom_site_label_1
_geom_angle_atom_site_label_2
_geom_angle_atom_site_label_3
_geom_angle
C11A O11A H11A 109.5
O11A C11A C12A 123.9(6)
O11A C11A C16A 119.2(5)
C12A C11A C16A 116.9(6)
C11A C12A C13A 120.7(6)
C11A C12A C25A 120.5(5)
C13A C12A C25A 118.7(5)
C12A C13A C14A 122.5(5)
C12A C13A H13A 118.8
C14A C13A H13A 118.8
C15A C14A C13A 115.1(5)
C15A C14A C17A 122.7(5)
C13A C14A C17A 122.3(4)
C16A C15A C14A 122.1(5)
C16A C15A H15A 118.9
C14A C15A H15A 118.9
C15A C16A C11A 122.7(5)
C15A C16A H16A 118.7
C11A C16A H16A 118.7
C24A C17A C23A 105.6(6)
C24A C17A C14A 112.2(5)
C23A C17A C14A 107.5(5)
C24A C17A C18A 114.6(6)
C23A C17A C18A 104.4(5)
C14A C17A C18A 111.8(4)
C17A C18A C19A 125.7(5)
C17A C18A H18A 105.9
C19A C18A H18A 105.9
C17A C18A H18B 105.9
C19A C18A H18B 105.9
H18A C18A H18B 106.2
C20A C19A C21A 108.5(8)
C20A C19A C18A 110.9(6)
C21A C19A C18A 113.7(6)
C20A C19A C22A 109.8(8)
C21A C19A C22A 107.8(6)
C18A C19A C22A 106.0(6)
C19A C20A H20A 109.5
C19A C20A H20B 109.5
H20A C20A H20B 109.5
C19A C20A H20C 109.5
H20A C20A H20C 109.5
H20B C20A H20C 109.5
C19A C21A H21A 109.5
C19A C21A H21B 109.5
H21A C21A H21B 109.5
C19A C21A H21C 109.5
H21A C21A H21C 109.5
H21B C21A H21C 109.5
C19A C22A H22A 109.5
C19A C22A H22B 109.5
H22A C22A H22B 109.5
C19A C22A H22C 109.5
H22A C22A H22C 109.5
H22B C22A H22C 109.5
C17A C23A H23A 109.5
C17A C23A H23B 109.5
H23A C23A H23B 109.5
C17A C23A H23C 109.5
H23A C23A H23C 109.5
H23B C23A H23C 109.5
C17A C24A H24A 109.5
C17A C24A H24B 109.5
H24A C24A H24B 109.5
C17A C24A H24C 109.5
H24A C24A H24C 109.5
H24B C24A H24C 109.5
N11A C25A C12A 112.3(4)
N11A C25A H25A 109.2
C12A C25A H25A 109.2
N11A C25A H25B 109.2
C12A C25A H25B 109.2
H25A C25A H25B 107.9
N11A C26A C27A 113.6(4)
N11A C26A H26A 108.8
C27A C26A H26A 108.8
N11A C26A H26B 108.8
C27A C26A H26B 108.8
H26A C26A H26B 107.7
C32A C27A C28A 117.5(5)
C32A C27A C26A 123.0(5)
C28A C27A C26A 119.4(5)
O12A C28A C29A 119.4(5)
O12A C28A C27A 120.6(5)
C29A C28A C27A 120.1(5)
C28A O12A H12A 109.5
C28A C29A C30A 119.8(5)
C28A C29A H29A 120.1
C30A C29A H29A 120.1
C31A C30A C29A 121.4(5)
C31A C30A H30A 119.3
C29A C30A H30A 119.3
C32A C31A C30A 117.4(5)
C32A C31A C33A 121.4(5)
C30A C31A C33A 121.2(6)
C27A C32A C31A 123.8(5)
C27A C32A H32A 118.1
C31A C32A H32A 118.1
C34A C33A C36A 110.1(6)
C34A C33A C31A 108.2(6)
C36A C33A C31A 112.6(5)
C34A C33A C35A 103.9(6)
C36A C33A C35A 112.3(7)
C31A C33A C35A 109.3(6)
C33A C34A H34A 109.5
C33A C34A H34B 109.5
H34A C34A H34B 109.5
C33A C34A H34C 109.5
H34A C34A H34C 109.5
H34B C34A H34C 109.5
C33A C35A H35A 109.5
C33A C35A H35B 109.5
H35A C35A H35B 109.5
C33A C35A H35C 109.5
H35A C35A H35C 109.5
H35B C35A H35C 109.5
C33A C36A C37A 125.0(6)
C33A C36A H36A 106.2
C37A C36A H36A 106.4
C33A C36A H36B 105.0
C37A C36A H36B 106.4
H36A C36A H36B 106.5
C38A C37A C39A 114.4(8)
C38A C37A C40A 107.2(8)
C39A C37A C40A 106.7(6)
C38A C37A C36A 117.7(7)
C39A C37A C36A 108.8(7)
C40A C37A C36A 100.5(7)
C37A C38A H38A 108.7
C37A C38A H38B 110.5
H38A C38A H38B 109.5
C37A C38A H38C 109.2
H38A C38A H38C 109.5
H38B C38A H38C 109.5
C37A C39A H39A 109.5
C37A C39A H39B 109.5
H39A C39A H39B 109.5
C37A C39A H39C 109.5
H39A C39A H39C 109.5
H39B C39A H39C 109.5
C37A C40A H40A 109.5
C37A C40A H40B 109.5
H40A C40A H40B 109.5
C37A C40A H40C 109.5
H40A C40A H40C 109.5
H40B C40A H40C 109.5
C26A N11A C41A 110.4(4)
C26A N11A C25A 109.1(4)
C41A N11A C25A 111.8(4)
N11A C41A C42A 113.8(4)
N11A C41A H41A 108.8
C42A C41A H41A 108.8
N11A C41A H41B 108.8
C42A C41A H41B 108.8
H41A C41A H41B 107.7
N12A C42A C41A 113.4(4)
N12A C42A H42A 108.9
C41A C42A H42A 108.9
N12A C42A H42B 108.9
C41A C42A H42B 108.9
H42A C42A H42B 107.7
C44A N12A C43A 108.7(4)
C44A N12A C42A 110.7(4)
C43A N12A C42A 111.0(4)
N12A C43A H43A 109.5
N12A C43A H43B 109.5
H43A C43A H43B 109.5
N12A C43A H43C 109.5
H43A C43A H43C 109.5
H43B C43A H43C 109.5
N12A C44A H44A 109.5
N12A C44A H44B 109.5
H44A C44A H44B 109.5
N12A C44A H44C 109.5
H44A C44A H44C 109.5
H44B C44A H44C 109.5
C11B O11B H11B 109.5
O11B C11B C16B 114.8(5)
O11B C11B C12B 125.2(6)
C16B C11B C12B 120.0(6)
C13B C12B C11B 117.3(6)
C13B C12B C25B 123.6(5)
C11B C12B C25B 119.1(5)
C12B C13B C14B 124.2(5)
C12B C13B H13B 117.9
C14B C13B H13B 117.9
C15B C14B C13B 115.9(5)
C15B C14B C17B 124.7(5)
C13B C14B C17B 119.4(4)
C14B C15B C16B 122.9(5)
C14B C15B H15B 118.5
C16B C15B H15B 118.5
C15B C16B C11B 119.6(5)
C15B C16B H16B 120.2
C11B C16B H16B 120.2
C14B C17B C18B 112.5(4)
C14B C17B C23B 108.0(5)
C18B C17B C23B 104.4(5)
C14B C17B C24B 111.9(4)
C18B C17B C24B 109.6(5)
C23B C17B C24B 110.3(6)
C19B C18B C17B 125.6(5)
C19B C18B H18C 105.9
C17B C18B H18C 105.9
C19B C18B H18D 105.9
C17B C18B H18D 105.9
H18C C18B H18D 106.2
C20B C19B C22B 113.3(7)
C20B C19B C18B 113.2(6)
C22B C19B C18B 112.6(6)
C20B C19B C21B 105.2(6)
C22B C19B C21B 107.8(6)
C18B C19B C21B 103.9(6)
C19B C20B H20D 109.5
C19B C20B H20E 109.5
H20D C20B H20E 109.5
C19B C20B H20F 109.5
H20D C20B H20F 109.5
H20E C20B H20F 109.5
C19B C21B H21D 109.5
C19B C21B H21E 109.5
H21D C21B H21E 109.5
C19B C21B H21F 109.5
H21D C21B H21F 109.5
H21E C21B H21F 109.5
C19B C22B H22D 109.5
C19B C22B H22E 109.5
H22D C22B H22E 109.5
C19B C22B H22F 109.5
H22D C22B H22F 109.5
H22E C22B H22F 109.5
C17B C23B H23D 109.5
C17B C23B H23E 109.5
H23D C23B H23E 109.5
C17B C23B H23F 109.5
H23D C23B H23F 109.5
H23E C23B H23F 109.5
C17B C24B H24D 109.5
C17B C24B H24E 109.5
H24D C24B H24E 109.5
C17B C24B H24F 109.5
H24D C24B H24F 109.5
H24E C24B H24F 109.5
C12B C25B N11B 113.0(4)
C12B C25B H25C 109.0
N11B C25B H25C 109.0
C12B C25B H25D 109.0
N11B C25B H25D 109.0
H25C C25B H25D 107.8
N11B C26B C27B 112.2(4)
N11B C26B H26C 109.2
C27B C26B H26C 109.2
N11B C26B H26D 109.2
C27B C26B H26D 109.2
H26C C26B H26D 107.9
C28B C27B C32B 119.4(5)
C28B C27B C26B 120.4(5)
C32B C27B C26B 120.1(4)
O12B C28B C27B 122.6(5)
O12B C28B C29B 117.6(5)
C27B C28B C29B 119.9(5)
C28B O12B H12B 109.5
C30B C29B C28B 120.1(5)
C30B C29B H29B 119.9
C28B C29B H29B 119.9
C29B C30B C31B 121.8(6)
C29B C30B H30B 119.1
C31B C30B H30B 119.1
C30B C31B C32B 116.2(6)
C30B C31B C33B 115.9(7)
C32B C31B C33B 127.8(7)
C30B C31B C33C 130.6(7)
C32B C31B C33C 113.1(7)
C27B C32B C31B 122.5(5)
C27B C32B H32B 118.8
C31B C32B H32B 118.8
C31B C33B C34B 117.0(9)
C31B C33B C35B 103.2(8)
C34B C33B C35B 110.5(9)
C31B C33B C36B 106.0(7)
C34B C33B C36B 113.3(8)
C35B C33B C36B 105.7(8)
C33B C34B H34D 109.5
C33B C34B H34E 109.5
H34D C34B H34E 109.5
C33B C34B H34F 109.5
H34D C34B H34F 109.5
H34E C34B H34F 109.5
C33B C35B H35D 109.5
C33B C35B H35E 109.5
H35D C35B H35E 109.5
C33B C35B H35F 109.5
H35D C35B H35F 109.5
H35E C35B H35F 109.5
C37B C36B C33B 120.8(9)
C37B C36B H36C 107.1
C33B C36B H36C 107.1
C37B C36B H36D 107.1
C33B C36B H36D 107.1
H36C C36B H36D 106.8
C38B C37B C36B 118.8(12)
C38B C37B C39B 108.2(11)
C36B C37B C39B 108.4(10)
C38B C37B C40B 106.8(10)
C36B C37B C40B 110.6(11)
C39B C37B C40B 102.8(11)
C37B C38B H38D 109.5
C37B C38B H38E 109.5
H38D C38B H38E 109.5
C37B C38B H38F 109.5
H38D C38B H38F 109.5
H38E C38B H38F 109.5
C37B C39B H39D 109.5
C37B C39B H39E 109.5
H39D C39B H39E 109.5
C37B C39B H39F 109.5
H39D C39B H39F 109.5
H39E C39B H39F 109.5
C37B C40B H40D 109.5
C37B C40B H40E 109.5
H40D C40B H40E 109.5
C37B C40B H40F 109.5
H40D C40B H40F 109.5
H40E C40B H40F 109.5
C34C C33C C36C 105.9(10)
C34C C33C C31B 104.5(9)
C36C C33C C31B 114.1(8)
C34C C33C C35C 103.9(9)
C36C C33C C35C 106.6(9)
C31B C33C C35C 120.4(9)
C33C C34C H34G 109.5
C33C C34C H34H 109.5
H34G C34C H34H 109.5
C33C C34C H34I 109.5
H34G C34C H34I 109.5
H34H C34C H34I 109.5
C33C C35C H35G 109.5
C33C C35C H35H 109.5
H35G C35C H35H 109.5
C33C C35C H35I 109.5
H35G C35C H35I 109.5
H35H C35C H35I 109.5
C37C C36C C33C 121.9(10)
C37C C36C H36E 106.8
C33C C36C H36E 106.8
C37C C36C H36F 106.8
C33C C36C H36F 106.8
H36E C36C H36F 106.7
C38C C37C C36C 115.3(12)
C38C C37C C39C 107.4(11)
C36C C37C C39C 115.9(11)
C38C C37C C40C 107.9(12)
C36C C37C C40C 100.8(11)
C39C C37C C40C 109.0(13)
C37C C38C H38G 109.5
C37C C38C H38H 109.5
H38G C38C H38H 109.5
C37C C38C H38I 109.5
H38G C38C H38I 109.5
H38H C38C H38I 109.5
C37C C39C H39G 109.5
C37C C39C H39H 109.5
H39G C39C H39H 109.5
C37C C39C H39I 109.5
H39G C39C H39I 109.5
H39H C39C H39I 109.5
C37C C40C H40G 109.5
C37C C40C H40H 109.5
H40G C40C H40H 109.5
C37C C40C H40I 109.5
H40G C40C H40I 109.5
H40H C40C H40I 109.5
C25B N11B C26B 108.4(4)
C25B N11B C41B 112.6(4)
C26B N11B C41B 110.0(4)
N11B C41B C42B 111.9(4)
N11B C41B H41C 109.2
C42B C41B H41C 109.2
N11B C41B H41D 109.2
C42B C41B H41D 109.2
H41C C41B H41D 107.9
N12B C42B C41B 113.6(4)
N12B C42B H42C 108.8
C41B C42B H42C 108.8
N12B C42B H42D 108.8
C41B C42B H42D 108.8
H42C C42B H42D 107.7
C44B N12B C43B 109.5(4)
C44B N12B C42B 110.7(4)
C43B N12B C42B 109.6(4)
N12B C43B H43D 109.5
N12B C43B H43E 109.5
H43D C43B H43E 109.5
N12B C43B H43F 109.5
H43D C43B H43F 109.5
H43E C43B H43F 109.5
N12B C44B H44D 109.5
N12B C44B H44E 109.5
H44D C44B H44E 109.5
N12B C44B H44F 109.5
H44D C44B H44F 109.5
H44E C44B H44F 109.5

loop_
_geom_bond_atom_site_label_1
_geom_bond_atom_site_label_2
_geom_bond_distance
O11A C11A 1.343(7)
O11A H11A 0.8400
C11A C12A 1.383(9)
C11A C16A 1.388(9)
C12A C13A 1.397(8)
C12A C25A 1.515(8)
C13A C14A 1.405(7)
C13A H13A 0.9500
C14A C15A 1.402(6)
C14A C17A 1.538(7)
C15A C16A 1.361(7)
C15A H15A 0.9500
C16A H16A 0.9500
C17A C24A 1.467(9)
C17A C23A 1.512(9)
C17A C18A 1.542(7)
C18A C19A 1.549(9)
C18A H18A 0.9900
C18A H18B 0.9900
C19A C20A 1.516(11)
C19A C21A 1.524(10)
C19A C22A 1.549(9)
C20A H20A 0.9800
C20A H20B 0.9800
C20A H20C 0.9800
C21A H21A 0.9800
C21A H21B 0.9800
C21A H21C 0.9800
C22A H22A 0.9800
C22A H22B 0.9800
C22A H22C 0.9800
C23A H23A 0.9800
C23A H23B 0.9800
C23A H23C 0.9800
C24A H24A 0.9800
C24A H24B 0.9800
C24A H24C 0.9800
C25A N11A 1.480(7)
C25A H25A 0.9900
C25A H25B 0.9900
C26A N11A 1.460(6)
C26A C27A 1.505(7)
C26A H26A 0.9900
C26A H26B 0.9900
C27A C32A 1.374(8)
C27A C28A 1.417(7)
C28A O12A 1.358(6)
C28A C29A 1.377(8)
O12A H12A 0.8400
C29A C30A 1.393(8)
C29A H29A 0.9500
C30A C31A 1.382(8)
C30A H30A 0.9500
C31A C32A 1.376(8)
C31A C33A 1.549(8)
C32A H32A 0.9500
C33A C34A 1.505(10)
C33A C36A 1.512(10)
C33A C35A 1.583(9)
C34A H34A 0.9800
C34A H34B 0.9800
C34A H34C 0.9800
C35A H35A 0.9800
C35A H35B 0.9800
C35A H35C 0.9800
C36A C37A 1.576(11)
C36A H36A 0.9900
C36A H36B 0.9900
C37A C38A 1.452(13)
C37A C39A 1.506(11)
C37A C40A 1.540(9)
C38A H38A 0.9800
C38A H38B 0.9800
C38A H38C 0.9800
C39A H39A 0.9800
C39A H39B 0.9800
C39A H39C 0.9800
C40A H40A 0.9800
C40A H40B 0.9800
C40A H40C 0.9800
N11A C41A 1.478(6)
C41A C42A 1.514(7)
C41A H41A 0.9900
C41A H41B 0.9900
C42A N12A 1.469(6)
C42A H42A 0.9900
C42A H42B 0.9900
N12A C44A 1.466(7)
N12A C43A 1.467(7)
C43A H43A 0.9800
C43A H43B 0.9800
C43A H43C 0.9800
C44A H44A 0.9800
C44A H44B 0.9800
C44A H44C 0.9800
O11B C11B 1.371(7)
O11B H11B 0.8400
C11B C16B 1.407(8)
C11B C12B 1.411(9)
C12B C13B 1.398(8)
C12B C25B 1.472(8)
C13B C14B 1.411(7)
C13B H13B 0.9500
C14B C15B 1.381(6)
C14B C17B 1.521(7)
C15B C16B 1.393(7)
C15B H15B 0.9500
C16B H16B 0.9500
C17B C18B 1.557(7)
C17B C23B 1.559(10)
C17B C24B 1.568(9)
C18B C19B 1.544(9)
C18B H18C 0.9900
C18B H18D 0.9900
C19B C20B 1.504(10)
C19B C22B 1.515(10)
C19B C21B 1.573(9)
C20B H20D 0.9800
C20B H20E 0.9800
C20B H20F 0.9800
C21B H21D 0.9800
C21B H21E 0.9800
C21B H21F 0.9800
C22B H22D 0.9800
C22B H22E 0.9800
C22B H22F 0.9800
C23B H23D 0.9800
C23B H23E 0.9800
C23B H23F 0.9800
C24B H24D 0.9800
C24B H24E 0.9800
C24B H24F 0.9800
C25B N11B 1.478(6)
C25B H25C 0.9900
C25B H25D 0.9900
C26B N11B 1.488(6)
C26B C27B 1.520(7)
C26B H26C 0.9900
C26B H26D 0.9900
C27B C28B 1.372(7)
C27B C32B 1.396(7)
C28B O12B 1.370(6)
C28B C29B 1.407(8)
O12B H12B 0.8400
C29B C30B 1.377(9)
C29B H29B 0.9500
C30B C31B 1.407(9)
C30B H30B 0.9500
C31B C32B 1.410(8)
C31B C33B 1.486(11)
C31B C33C 1.583(12)
C32B H32B 0.9500
C33B C34B 1.494(13)
C33B C35B 1.553(13)
C33B C36B 1.596(12)
C34B H34D 0.9800
C34B H34E 0.9800
C34B H34F 0.9800
C35B H35D 0.9800
C35B H35E 0.9800
C35B H35F 0.9800
C36B C37B 1.520(14)
C36B H36C 0.9900
C36B H36D 0.9900
C37B C38B 1.499(16)
C37B C39B 1.542(15)
C37B C40B 1.574(16)
C38B H38D 0.9800
C38B H38E 0.9800
C38B H38F 0.9800
C39B H39D 0.9800
C39B H39E 0.9800
C39B H39F 0.9800
C40B H40D 0.9800
C40B H40E 0.9800
C40B H40F 0.9800
C33C C34C 1.512(15)
C33C C36C 1.561(13)
C33C C35C 1.597(14)
C34C H34G 0.9800
C34C H34H 0.9800
C34C H34I 0.9800
C35C H35G 0.9800
C35C H35H 0.9800
C35C H35I 0.9800
C36C C37C 1.508(14)
C36C H36E 0.9900
C36C H36F 0.9900
C37C C38C 1.480(16)
C37C C39C 1.526(14)
C37C C40C 1.562(17)
C38C H38G 0.9800
C38C H38H 0.9800
C38C H38I 0.9800
C39C H39G 0.9800
C39C H39H 0.9800
C39C H39I 0.9800
C40C H40G 0.9800
C40C H40H 0.9800
C40C H40I 0.9800
N11B C41B 1.490(6)
C41B C42B 1.530(7)
C41B H41C 0.9900
C41B H41D 0.9900
C42B N12B 1.481(6)
C42B H42C 0.9900
C42B H42D 0.9900
N12B C44B 1.463(7)
N12B C43B 1.465(7)
C43B H43D 0.9800
C43B H43E 0.9800
C43B H43F 0.9800
C44B H44D 0.9800
C44B H44E 0.9800
C44B H44F 0.9800

loop_
_geom_hbond_atom_site_label_D
_geom_hbond_atom_site_label_H
_geom_hbond_atom_site_label_A
_geom_hbond_distance_DH
_geom_hbond_distance_HA
_geom_hbond_distance_DA
_geom_hbond_angle_DHA
_geom_hbond_site_symmetry_A
O11A H11A N12A 0.84 2.01 2.759(6) 147.6 .
O12A H12A N11A 0.84 1.98 2.720(5) 146.2 .
O11B H11B N11B 0.84 2.51 3.112(5) 129.7 .
O11A H11A N11A 0.84 2.61 3.114(5) 120.2 .
O11B H11B N12B 0.84 2.20 2.764(6) 124.9 .
O12B H12B N11B 0.84 2.00 2.729(5) 145.5 .
C26A H26B O12A 0.99 2.41 3.384(6) 167.4 3
C13A H13A O11A 0.95 2.57 3.500(6) 166.6 3
C44A H44C O12A 0.98 2.55 3.516(8) 170.1 1_545
C26B H26C O12B 0.99 2.39 3.356(6) 166.0 3_465
C13B H13B O11B 0.95 2.57 3.495(6) 163.6 3_465

loop_
_geom_torsion_atom_site_label_1
_geom_torsion_atom_site_label_2
_geom_torsion_atom_site_label_3
_geom_torsion_atom_site_label_4
_geom_torsion
O11A C11A C12A C13A 178.7(6)
C16A C11A C12A C13A -2.7(10)
O11A C11A C12A C25A 2.4(10)
C16A C11A C12A C25A -179.0(6)
C11A C12A C13A C14A 0.8(9)
C25A C12A C13A C14A 177.2(5)
C12A C13A C14A C15A 1.1(8)
C12A C13A C14A C17A -177.6(5)
C13A C14A C15A C16A -1.0(8)
C17A C14A C15A C16A 177.7(5)
C14A C15A C16A C11A -1.0(9)
O11A C11A C16A C15A -178.5(6)
C12A C11A C16A C15A 2.8(10)
C15A C14A C17A C24A 7.3(8)
C13A C14A C17A C24A -174.1(6)
C15A C14A C17A C23A 122.9(6)
C13A C14A C17A C23A -58.4(7)
C15A C14A C17A C18A -123.1(5)
C13A C14A C17A C18A 55.5(7)
C24A C17A C18A C19A -65.6(8)
C23A C17A C18A C19A 179.4(6)
C14A C17A C18A C19A 63.5(7)
C17A C18A C19A C20A 66.2(10)
C17A C18A C19A C21A -56.4(9)
C17A C18A C19A C22A -174.7(6)
C11A C12A C25A N11A -66.0(7)
C13A C12A C25A N11A 117.6(6)
N11A C26A C27A C32A 137.6(5)
N11A C26A C27A C28A -46.8(7)
C32A C27A C28A O12A -177.9(5)
C26A C27A C28A O12A 6.3(8)
C32A C27A C28A C29A 2.5(8)
C26A C27A C28A C29A -173.3(5)
O12A C28A C29A C30A 179.9(5)
C27A C28A C29A C30A -0.5(8)
C28A C29A C30A C31A -2.1(9)
C29A C30A C31A C32A 2.5(9)
C29A C30A C31A C33A -177.1(6)
C28A C27A C32A C31A -2.1(9)
C26A C27A C32A C31A 173.5(5)
C30A C31A C32A C27A -0.4(9)
C33A C31A C32A C27A 179.2(6)
C32A C31A C33A C34A 56.1(8)
C30A C31A C33A C34A -124.3(7)
C32A C31A C33A C36A -65.8(8)
C30A C31A C33A C36A 113.8(7)
C32A C31A C33A C35A 168.6(6)
C30A C31A C33A C35A -11.8(8)
C34A C33A C36A C37A 172.3(7)
C31A C33A C36A C37A -66.8(9)
C35A C33A C36A C37A 57.1(9)
C33A C36A C37A C38A -71.2(11)
C33A C36A C37A C39A 61.0(9)
C33A C36A C37A C40A 172.9(7)
C27A C26A N11A C41A -71.6(5)
C27A C26A N11A C25A 165.2(4)
C12A C25A N11A C26A -79.2(5)
C12A C25A N11A C41A 158.5(4)
C26A N11A C41A C42A 177.9(4)
C25A N11A C41A C42A -60.5(5)
N11A C41A C42A N12A -41.1(6)
C41A C42A N12A C44A 166.9(5)
C41A C42A N12A C43A -72.3(6)
O11B C11B C12B C13B -178.7(6)
C16B C11B C12B C13B 0.7(10)
O11B C11B C12B C25B 0.1(10)
C16B C11B C12B C25B 179.5(6)
C11B C12B C13B C14B 2.0(9)
C25B C12B C13B C14B -176.7(5)
C12B C13B C14B C15B -2.2(8)
C12B C13B C14B C17B 176.9(5)
C13B C14B C15B C16B -0.2(8)
C17B C14B C15B C16B -179.4(5)
C14B C15B C16B C11B 2.8(8)
O11B C11B C16B C15B 176.4(5)
C12B C11B C16B C15B -3.0(9)
C15B C14B C17B C18B 121.4(5)
C13B C14B C17B C18B -57.8(7)
C15B C14B C17B C23B -124.0(7)
C13B C14B C17B C23B 56.9(7)
C15B C14B C17B C24B -2.5(8)
C13B C14B C17B C24B 178.4(5)
C14B C17B C18B C19B -62.2(7)
C23B C17B C18B C19B -179.0(6)
C24B C17B C18B C19B 62.9(7)
C17B C18B C19B C20B -72.6(8)
C17B C18B C19B C22B 57.6(8)
C17B C18B C19B C21B 173.9(6)
C13B C12B C25B N11B -116.4(7)
C11B C12B C25B N11B 65.0(7)
N11B C26B C27B C28B 45.0(7)
N11B C26B C27B C32B -140.0(5)
C32B C27B C28B O12B 179.8(5)
C26B C27B C28B O12B -5.2(8)
C32B C27B C28B C29B -1.2(8)
C26B C27B C28B C29B 173.8(5)
O12B C28B C29B C30B 176.5(6)
C27B C28B C29B C30B -2.5(9)
C28B C29B C30B C31B 4.8(10)
C29B C30B C31B C32B -3.2(9)
C29B C30B C31B C33B 179.9(7)
C29B C30B C31B C33C 173.2(8)
C28B C27B C32B C31B 2.9(8)
C26B C27B C32B C31B -172.2(5)
C30B C31B C32B C27B -0.7(8)
C33B C31B C32B C27B 175.8(7)
C33C C31B C32B C27B -177.6(7)
C30B C31B C33B C34B 4.8(11)
C32B C31B C33B C34B -171.7(8)
C33C C31B C33B C34B 166(3)
C30B C31B C33B C35B 126.3(8)
C32B C31B C33B C35B -50.2(11)
C33C C31B C33B C35B -73(2)
C30B C31B C33B C36B -122.7(8)
C32B C31B C33B C36B 60.8(10)
C33C C31B C33B C36B 38(2)
C31B C33B C36B C37B 72.0(13)
C34B C33B C36B C37B -57.7(13)
C35B C33B C36B C37B -178.9(11)
C33B C36B C37B C38B -48.0(16)
C33B C36B C37B C39B -172.0(10)
C33B C36B C37B C40B 76.0(14)
C30B C31B C33C C34C 63.9(11)
C32B C31B C33C C34C -119.7(9)
C33B C31B C33C C34C 41(2)
C30B C31B C33C C36C -51.4(13)
C32B C31B C33C C36C 125.0(9)
C33B C31B C33C C36C -74(2)
C30B C31B C33C C35C 180.0(9)
C32B C31B C33C C35C -3.6(13)
C33B C31B C33C C35C 157(3)
C34C C33C C36C C37C 171.1(11)
C31B C33C C36C C37C -74.4(13)
C35C C33C C36C C37C 60.9(13)
C33C C36C C37C C38C 49.7(15)
C33C C36C C37C C39C -77.0(16)
C33C C36C C37C C40C 165.5(12)
C12B C25B N11B C26B 76.8(5)
C12B C25B N11B C41B -161.2(4)
C27B C26B N11B C25B -165.1(4)
C27B C26B N11B C41B 71.3(5)
C25B N11B C41B C42B 60.3(5)
C26B N11B C41B C42B -178.6(4)
N11B C41B C42B N12B 42.9(6)
C41B C42B N12B C44B 71.8(6)
C41B C42B N12B C43B -167.4(5)
